data_7243845
loop_
_publ_author_name
'Reddy, Soudherpally Thirupathi'
'Sivaramakrishna, Dokku'
'Mamatha, Keerthi'
'Sharma, Manju'
'Swamy, Musti J.'

_publ_section_title
;
 Packing polymorphism, odd--even alternation and thermotropic phase
 transitions in N-,O-diacylethanolamines with varying N-acyl chains. A
 combined experimental and computational study
;
_journal_name_full 'Physical Chemistry Chemical Physics'
_journal_paper_doi 10.1039/D1CP03704H
_journal_year 2021
_chemical_formula_moiety 'C32 H63 N O3'
_chemical_formula_sum 'C32 H63 N O3'
_chemical_formula_weight 509.83
_space_group_crystal_system orthorhombic
_space_group_IT_number 29
_space_group_name_Hall 'P 2c -2ac'
_space_group_name_H-M_alt 'P c a 21'
_atom_sites_solution_hydrogens mixed
_audit_creation_date 2020-07-23
_audit_creation_method
;
Olex2 1.2
(compiled 2018.05.29 svn.r3508 for OlexSys, GUI svn.r5506)
;
_audit_update_record
;
2020-10-27 deposited with the CCDC.	2021-10-20 downloaded from the CCDC.
;
_cell_angle_alpha 90
_cell_angle_beta 90
_cell_angle_gamma 90
_cell_formula_units_Z 4
_cell_length_a 8.7755(9)
_cell_length_b 4.8774(5)
_cell_length_c 72.679(8)
_cell_measurement_reflns_used 6958
_cell_measurement_temperature 100
_cell_measurement_theta_max 28.25
_cell_measurement_theta_min 2.24
_cell_volume 3110.8(6)
_computing_molecular_graphics 'Olex2 (Dolomanov et al., 2009)'
_computing_publication_material 'Olex2 (Dolomanov et al., 2009)'
_computing_structure_refinement 'ShelXL (Sheldrick, 2015)'
_diffrn_ambient_temperature 100.15
_diffrn_measured_fraction_theta_full 1.000
_diffrn_measured_fraction_theta_max 0.982
_diffrn_measurement_device_type 'CCD area detector'
_diffrn_measurement_method 'phi and omega scans'
_diffrn_radiation_monochromator graphite
_diffrn_radiation_type MoK\a
_diffrn_radiation_wavelength 0.71073
_diffrn_reflns_av_R_equivalents 0.1009
_diffrn_reflns_av_unetI/netI 0.0707
_diffrn_reflns_Laue_measured_fraction_full 1.000
_diffrn_reflns_Laue_measured_fraction_max 0.982
_diffrn_reflns_limit_h_max 11
_diffrn_reflns_limit_h_min -11
_diffrn_reflns_limit_k_max 6
_diffrn_reflns_limit_k_min -6
_diffrn_reflns_limit_l_max 95
_diffrn_reflns_limit_l_min -95
_diffrn_reflns_number 32662
_diffrn_reflns_point_group_measured_fraction_full 1.000
_diffrn_reflns_point_group_measured_fraction_max 0.965
_diffrn_reflns_theta_full 25.242
_diffrn_reflns_theta_max 28.276
_diffrn_reflns_theta_min 1.121
_exptl_absorpt_coefficient_mu 0.067
_exptl_absorpt_correction_T_max 0.991
_exptl_absorpt_correction_T_min 0.971
_exptl_absorpt_correction_type multi-scan
_exptl_absorpt_process_details 'SADABS (Sheldrick 1997)'
_exptl_crystal_colour 'clear light colourless'
_exptl_crystal_colour_lustre clear
_exptl_crystal_colour_modifier light
_exptl_crystal_colour_primary colourless
_exptl_crystal_density_diffrn 1.089
_exptl_crystal_description plate
_exptl_crystal_F_000 1144
_exptl_crystal_size_max 0.3
_exptl_crystal_size_mid 0.25
_exptl_crystal_size_min 0.1
_refine_diff_density_max 0.488
_refine_diff_density_min -0.329
_refine_diff_density_rms 0.062
_refine_ls_abs_structure_details
;
 Flack x determined using 2284 quotients [(I+)-(I-)]/[(I+)+(I-)]
 (Parsons, Flack and Wagner, Acta Cryst. B69 (2013) 249-259).
;
_refine_ls_abs_structure_Flack -0.1(8)
_refine_ls_extinction_method none
_refine_ls_goodness_of_fit_ref 1.081
_refine_ls_hydrogen_treatment mixed
_refine_ls_matrix_type full
_refine_ls_number_parameters 331
_refine_ls_number_reflns 7487
_refine_ls_number_restraints 1
_refine_ls_restrained_S_all 1.081
_refine_ls_R_factor_all 0.0822
_refine_ls_R_factor_gt 0.0685
_refine_ls_shift/su_max 0.003
_refine_ls_shift/su_mean 0.000
_refine_ls_structure_factor_coef Fsqd
_refine_ls_weighting_details 'w=1/[\s^2^(Fo^2^)+(0.0935P)^2^+0.6897P] where P=(Fo^2^+2Fc^2^)/3'
_refine_ls_weighting_scheme calc
_refine_ls_wR_factor_gt 0.1784
_refine_ls_wR_factor_ref 0.1851
_reflns_Friedel_coverage 0.950
_reflns_Friedel_fraction_full 1.000
_reflns_Friedel_fraction_max 0.948
_reflns_number_gt 6005
_reflns_number_total 7487
_reflns_threshold_expression 'I > 2\s(I)'
_cod_data_source_file d1cp03704h2.cif
_cod_data_source_block nmopa
_cod_database_code 7243845
_shelx_shelxl_version_number 2018/3
_shelx_space_group_comment
;
The symmetry employed for this shelxl refinement is uniquely defined
by the following loop, which should always be used as a source of
symmetry information in preference to the above space-group names.
They are only intended as comments.
;
_shelx_estimated_absorpt_t_max 0.993
_shelx_estimated_absorpt_t_min 0.980
_olex2_refinement_description
;
1. Fixed Uiso
 At 1.2 times of:
  All C(H,H) groups
 At 1.5 times of:
  All C(H,H,H) groups
2.a Secondary CH2 refined with riding coordinates:
 C23(H23A,H23B), C25(H25A,H25B), C21(H21A,H21B), C26(H26A,H26B), C27(H27A,
 H27B), C22(H22A,H22B), C24(H24A,H24B), C20(H20A,H20B), C7(H7A,H7B), C3(H3A,
 H3B), C19(H19A,H19B), C9(H9A,H9B), C5(H5A,H5B), C29(H29A,H29B), C8(H8A,H8B),
 C6(H6A,H6B), C4(H4A,H4B), C10(H10A,H10B), C28(H28A,H28B), C11(H11A,H11B),
 C18(H18A,H18B), C31(H31A,H31B), C30(H30A,H30B), C2(H2A,H2B), C12(H12A,H12B),
 C13(H13A,H13B), C16(H16A,H16B), C15(H15A,H15B)
2.b Idealised Me refined as rotating group:
 C1(H1A,H1B,H1C), C32(H32A,H32B,H32C)
;
_olex2_submission_special_instructions 'No special instructions were received'

loop_
_space_group_symop_operation_xyz
'x, y, z'
'-x, -y, z+1/2'
'x+1/2, -y, z'
'-x+1/2, y, z+1/2'

loop_
_atom_site_label
_atom_site_type_symbol
_atom_site_fract_x
_atom_site_fract_y
_atom_site_fract_z
_atom_site_U_iso_or_equiv
_atom_site_adp_type
_atom_site_occupancy
_atom_site_site_symmetry_order
_atom_site_calc_flag
_atom_site_refinement_flags_posn
_atom_site_refinement_flags_adp
_atom_site_refinement_flags_occupancy
_atom_site_disorder_assembly
_atom_site_disorder_group
O3 O 0.0674(5) 0.5228(8) 0.82474(5) 0.0659(13) Uani 1 1 d . . . . .
C23 C 0.6120(4) 0.6897(7) 0.90912(4) 0.0154(7) Uani 1 1 d . . . . .
H23A H 0.521041 0.721864 0.916888 0.018 Uiso 1 1 calc R . . . .
H23B H 0.625281 0.489002 0.907839 0.018 Uiso 1 1 calc R . . . .
C25 C 0.7795(4) 0.6873(7) 0.93786(4) 0.0155(7) Uani 1 1 d . . . . .
H25A H 0.688512 0.719683 0.945615 0.019 Uiso 1 1 calc R . . . .
H25B H 0.793459 0.486622 0.936703 0.019 Uiso 1 1 calc R . . . .
C21 C 0.4452(4) 0.6988(7) 0.88024(4) 0.0156(7) Uani 1 1 d . . . . .
H21A H 0.458005 0.498500 0.878677 0.019 Uiso 1 1 calc R . . . .
H21B H 0.353887 0.729649 0.887966 0.019 Uiso 1 1 calc R . . . .
C26 C 0.9186(4) 0.8097(7) 0.94733(4) 0.0156(7) Uani 1 1 d . . . . .
H26A H 0.904671 1.010468 0.948437 0.019 Uiso 1 1 calc R . . . .
H26B H 1.009529 0.777084 0.939562 0.019 Uiso 1 1 calc R . . . .
C27 C 0.9471(4) 0.6895(7) 0.96647(4) 0.0154(7) Uani 1 1 d . . . . .
H27A H 0.856122 0.722098 0.974223 0.019 Uiso 1 1 calc R . . . .
H27B H 0.960949 0.488746 0.965349 0.019 Uiso 1 1 calc R . . . .
C22 C 0.5846(4) 0.8144(7) 0.89006(4) 0.0157(7) Uani 1 1 d . . . . .
H22A H 0.572106 1.015199 0.891382 0.019 Uiso 1 1 calc R . . . .
H22B H 0.675676 0.781729 0.882329 0.019 Uiso 1 1 calc R . . . .
C24 C 0.7517(4) 0.8091(7) 0.91874(5) 0.0153(7) Uani 1 1 d . . . . .
H24A H 0.738600 1.009915 0.919918 0.018 Uiso 1 1 calc R . . . .
H24B H 0.842585 0.775781 0.910994 0.018 Uiso 1 1 calc R . . . .
C20 C 0.4204(4) 0.8298(7) 0.86151(4) 0.0157(7) Uani 1 1 d . . . . .
H20A H 0.512887 0.802844 0.853925 0.019 Uiso 1 1 calc R . . . .
H20B H 0.405478 1.029487 0.863136 0.019 Uiso 1 1 calc R . . . .
C7 C 0.2595(4) 0.6878(6) 0.65554(5) 0.0152(7) Uani 1 1 d . . . . .
H7A H 0.350354 0.718088 0.663354 0.018 Uiso 1 1 calc R . . . .
H7B H 0.244735 0.487421 0.654293 0.018 Uiso 1 1 calc R . . . .
C3 C 0.5945(4) 0.6886(7) 0.59837(5) 0.0167(7) Uani 1 1 d . . . . .
H3A H 0.580112 0.488094 0.597187 0.020 Uiso 1 1 calc R . . . .
H3B H 0.685609 0.719898 0.606119 0.020 Uiso 1 1 calc R . . . .
C19 C 0.2826(4) 0.7113(7) 0.85123(5) 0.0185(7) Uani 1 1 d . . . . .
H19A H 0.297808 0.512118 0.849327 0.022 Uiso 1 1 calc R . . . .
H19B H 0.189810 0.736305 0.858780 0.022 Uiso 1 1 calc R . . . .
C9 C 0.0906(4) 0.6891(7) 0.68410(5) 0.0159(7) Uani 1 1 d . . . . .
H9A H 0.181250 0.719671 0.691938 0.019 Uiso 1 1 calc R . . . .
H9B H 0.075840 0.488722 0.682875 0.019 Uiso 1 1 calc R . . . .
C5 C 0.4275(4) 0.6882(6) 0.62699(5) 0.0161(7) Uani 1 1 d . . . . .
H5A H 0.413207 0.487722 0.625753 0.019 Uiso 1 1 calc R . . . .
H5B H 0.518548 0.719166 0.634758 0.019 Uiso 1 1 calc R . . . .
C29 C 1.1139(4) 0.6902(7) 0.99511(4) 0.0153(7) Uani 1 1 d . . . . .
H29A H 1.022823 0.723061 1.002847 0.018 Uiso 1 1 calc R . . . .
H29B H 1.127321 0.489369 0.993970 0.018 Uiso 1 1 calc R . . . .
C8 C 0.1203(4) 0.8109(6) 0.66508(4) 0.0154(7) Uani 1 1 d . . . . .
H8A H 0.135070 1.011306 0.666318 0.019 Uiso 1 1 calc R . . . .
H8B H 0.029468 0.780664 0.657259 0.019 Uiso 1 1 calc R . . . .
C6 C 0.2886(4) 0.8096(6) 0.63663(5) 0.0154(7) Uani 1 1 d . . . . .
H6A H 0.303073 1.009997 0.637893 0.018 Uiso 1 1 calc R . . . .
H6B H 0.197644 0.779203 0.628833 0.018 Uiso 1 1 calc R . . . .
C4 C 0.4562(4) 0.8102(6) 0.60797(5) 0.0159(7) Uani 1 1 d . . . . .
H4A H 0.365074 0.779597 0.600206 0.019 Uiso 1 1 calc R . . . .
H4B H 0.470701 1.010681 0.609206 0.019 Uiso 1 1 calc R . . . .
C10 C -0.0490(4) 0.8127(6) 0.69359(4) 0.0153(7) Uani 1 1 d . . . . .
H10A H -0.034662 1.013410 0.694623 0.018 Uiso 1 1 calc R . . . .
H10B H -0.139650 0.780361 0.685774 0.018 Uiso 1 1 calc R . . . .
C28 C 1.0856(4) 0.8107(7) 0.97597(4) 0.0154(7) Uani 1 1 d . . . . .
H28A H 1.071779 1.011445 0.977099 0.018 Uiso 1 1 calc R . . . .
H28B H 1.176614 0.778081 0.968224 0.018 Uiso 1 1 calc R . . . .
C1 C 0.7644(5) 0.6915(8) 0.57010(5) 0.0270(9) Uani 1 1 d . . . . .
H1A H 0.853327 0.722893 0.577974 0.040 Uiso 1 1 calc GR . . . .
H1B H 0.780209 0.781276 0.558187 0.040 Uiso 1 1 calc GR . . . .
H1C H 0.750626 0.494059 0.568215 0.040 Uiso 1 1 calc GR . . . .
C11 C -0.0799(4) 0.6964(6) 0.71272(5) 0.0154(7) Uani 1 1 d . . . . .
H11A H 0.007965 0.737743 0.720800 0.018 Uiso 1 1 calc R . . . .
H11B H -0.089467 0.494594 0.711852 0.018 Uiso 1 1 calc R . . . .
C18 C 0.2606(4) 0.8511(7) 0.83262(4) 0.0150(7) Uani 1 1 d . . . . .
H18A H 0.241458 1.048864 0.834626 0.018 Uiso 1 1 calc R . . . .
H18B H 0.355576 0.833463 0.825365 0.018 Uiso 1 1 calc R . . . .
C31 C 1.2801(4) 0.6909(7) 1.02381(4) 0.0204(8) Uani 1 1 d . . . . .
H31A H 1.291467 0.489606 1.022758 0.024 Uiso 1 1 calc R . . . .
H31B H 1.189887 0.728099 1.031593 0.024 Uiso 1 1 calc R . . . .
C30 C 1.2535(4) 0.8107(7) 1.00479(5) 0.0168(7) Uani 1 1 d . . . . .
H30A H 1.344725 0.776828 0.997105 0.020 Uiso 1 1 calc R . . . .
H30B H 1.240364 1.011606 1.005891 0.020 Uiso 1 1 calc R . . . .
C2 C 0.6233(4) 0.8096(7) 0.57927(5) 0.0202(8) Uani 1 1 d . . . . .
H2A H 0.533550 0.773606 0.571373 0.024 Uiso 1 1 calc R . . . .
H2B H 0.635036 1.010845 0.580372 0.024 Uiso 1 1 calc R . . . .
C12 C -0.2251(4) 0.8138(7) 0.72140(4) 0.0154(7) Uani 1 1 d . . . . .
H12A H -0.215701 1.015755 0.722126 0.018 Uiso 1 1 calc R . . . .
H12B H -0.312838 0.771150 0.713339 0.018 Uiso 1 1 calc R . . . .
C17 C 0.1310(4) 0.7319(7) 0.82183(5) 0.0201(7) Uani 1 1 d . . . . .
C13 C -0.2565(4) 0.7017(6) 0.74052(4) 0.0135(7) Uani 1 1 d . . . . .
H13A H -0.255356 0.498882 0.740096 0.016 Uiso 1 1 calc R . . . .
H13B H -0.359401 0.760402 0.744498 0.016 Uiso 1 1 calc R . . . .
O2 O 0.0952(3) 0.8907(6) 0.80747(4) 0.0341(7) Uani 1 1 d . . . . .
C32 C 1.4223(4) 0.8096(7) 1.03321(5) 0.0233(8) Uani 1 1 d . . . . .
H32A H 1.512743 0.765544 1.025880 0.035 Uiso 1 1 calc GR . . . .
H32B H 1.432800 0.729848 1.045525 0.035 Uiso 1 1 calc GR . . . .
H32C H 1.412028 1.009081 1.034238 0.035 Uiso 1 1 calc GR . . . .
C16 C -0.0261(4) 0.7978(9) 0.79545(5) 0.0289(9) Uani 1 1 d . . . . .
H16A H -0.092070 0.954260 0.792018 0.035 Uiso 1 1 calc R . . . .
H16B H -0.089464 0.659872 0.801881 0.035 Uiso 1 1 calc R . . . .
C15 C 0.0433(4) 0.6732(7) 0.77844(5) 0.0207(8) Uani 1 1 d . . . . .
H15A H 0.117185 0.803627 0.773024 0.025 Uiso 1 1 calc R . . . .
H15B H 0.099154 0.504239 0.781824 0.025 Uiso 1 1 calc R . . . .
N1 N -0.0734(3) 0.6073(6) 0.76486(4) 0.0147(6) Uani 1 1 d . . . . .
O1 O -0.1082(3) 1.0442(4) 0.75607(4) 0.0215(5) Uani 1 1 d . . . . .
C14 C -0.1397(3) 0.8002(6) 0.75447(4) 0.0111(6) Uani 1 1 d . . . . .
H1 H -0.086(4) 0.418(8) 0.7634(5) 0.014(9) Uiso 1 1 d . . . . .

loop_
_atom_site_aniso_label
_atom_site_aniso_U_11
_atom_site_aniso_U_22
_atom_site_aniso_U_33
_atom_site_aniso_U_23
_atom_site_aniso_U_13
_atom_site_aniso_U_12
O3 0.072(2) 0.068(2) 0.057(2) 0.040(2) -0.049(2) -0.051(2)
C23 0.0133(16) 0.0237(18) 0.0092(15) 0.0003(12) 0.0001(12) 0.0006(13)
C25 0.0117(16) 0.0235(18) 0.0113(16) -0.0001(13) -0.0031(13) 0.0004(13)
C21 0.0142(16) 0.0218(18) 0.0110(16) 0.0010(13) -0.0027(12) 0.0000(13)
C26 0.0129(16) 0.0240(18) 0.0098(15) 0.0011(12) -0.0016(13) -0.0022(13)
C27 0.0121(16) 0.0245(19) 0.0097(15) 0.0010(13) -0.0013(12) -0.0004(13)
C22 0.0130(16) 0.0231(18) 0.0110(16) 0.0000(12) -0.0027(13) -0.0004(13)
C24 0.0116(16) 0.0258(19) 0.0084(15) 0.0018(13) -0.0030(12) -0.0017(13)
C20 0.0136(16) 0.0212(17) 0.0123(16) 0.0007(12) -0.0032(13) -0.0032(13)
C7 0.0149(17) 0.0130(16) 0.0176(17) 0.0000(13) 0.0039(13) 0.0022(13)
C3 0.0131(16) 0.0159(17) 0.0212(17) 0.0003(13) 0.0027(13) -0.0002(13)
C19 0.0148(16) 0.0253(18) 0.0154(17) -0.0002(14) -0.0040(14) -0.0029(14)
C9 0.0138(17) 0.0162(17) 0.0175(17) 0.0001(12) 0.0002(13) 0.0009(13)
C5 0.0154(17) 0.0135(16) 0.0194(17) 0.0003(12) 0.0016(14) 0.0018(13)
C29 0.0124(16) 0.0262(18) 0.0074(16) 0.0013(12) 0.0010(12) 0.0014(13)
C8 0.0163(17) 0.0144(16) 0.0156(18) -0.0002(12) 0.0027(12) 0.0007(13)
C6 0.0161(17) 0.0121(15) 0.0178(17) 0.0015(12) 0.0017(14) 0.0009(13)
C4 0.0153(17) 0.0132(16) 0.0192(17) -0.0005(13) 0.0016(13) 0.0003(12)
C10 0.0144(16) 0.0134(16) 0.0180(17) -0.0003(12) 0.0033(13) 0.0014(12)
C28 0.0120(16) 0.0228(18) 0.0113(16) 0.0003(12) -0.0002(12) -0.0003(13)
C1 0.022(2) 0.033(2) 0.026(2) -0.0004(17) 0.0063(16) 0.0009(16)
C11 0.0150(16) 0.0141(16) 0.0171(16) 0.0000(12) 0.0023(13) 0.0005(12)
C18 0.0145(16) 0.0200(16) 0.0105(15) 0.0019(12) -0.0020(12) -0.0048(12)
C31 0.0169(18) 0.033(2) 0.0115(17) 0.0005(14) -0.0017(13) 0.0005(14)
C30 0.0110(15) 0.0280(19) 0.0113(16) 0.0008(14) -0.0029(12) -0.0013(14)
C2 0.0185(18) 0.0219(18) 0.0200(18) 0.0002(13) 0.0023(14) 0.0006(14)
C12 0.0153(17) 0.0153(16) 0.0154(16) 0.0017(12) 0.0002(13) 0.0026(13)
C17 0.0160(17) 0.0266(18) 0.0175(18) 0.0018(14) -0.0070(14) 0.0000(14)
C13 0.0124(15) 0.0108(15) 0.0172(17) 0.0002(12) 0.0053(13) -0.0019(12)
O2 0.0310(15) 0.0487(17) 0.0225(14) 0.0083(13) -0.0151(12) -0.0184(13)
C32 0.0206(18) 0.038(2) 0.0114(16) 0.0002(14) -0.0040(14) -0.0005(16)
C16 0.021(2) 0.052(3) 0.0139(17) 0.0034(17) -0.0096(15) -0.0056(17)
C15 0.0143(17) 0.0230(18) 0.0249(19) -0.0034(14) -0.0086(14) 0.0022(13)
N1 0.0142(13) 0.0134(13) 0.0165(13) -0.0009(11) -0.0015(11) 0.0011(11)
O1 0.0273(13) 0.0139(12) 0.0233(12) 0.0003(10) -0.0011(11) -0.0015(9)
C14 0.0116(14) 0.0138(15) 0.0077(14) -0.0004(12) 0.0032(12) 0.0000(11)

loop_
_atom_type_symbol
_atom_type_description
_atom_type_scat_dispersion_real
_atom_type_scat_dispersion_imag
_atom_type_scat_source
C C 0.0033 0.0016 'International Tables Vol C Tables 4.2.6.8 and 6.1.1.4'
H H 0.0000 0.0000 'International Tables Vol C Tables 4.2.6.8 and 6.1.1.4'
N N 0.0061 0.0033 'International Tables Vol C Tables 4.2.6.8 and 6.1.1.4'
O O 0.0106 0.0060 'International Tables Vol C Tables 4.2.6.8 and 6.1.1.4'

loop_
_geom_angle_atom_site_label_1
_geom_angle_atom_site_label_2
_geom_angle_atom_site_label_3
_geom_angle
_geom_angle_site_symmetry_1
_geom_angle_site_symmetry_3
_geom_angle_publ_flag
C24 C23 C22 112.9(3) . . ?
C26 C25 C24 112.7(3) . . ?
C20 C21 C22 112.3(3) . . ?
C25 C26 C27 113.0(3) . . ?
C28 C27 C26 113.3(3) . . ?
C21 C22 C23 113.7(3) . . ?
C23 C24 C25 113.3(3) . . ?
C21 C20 C19 113.0(3) . . ?
C6 C7 C8 113.1(3) . . ?
C4 C3 C2 113.4(3) . . ?
C18 C19 C20 111.3(3) . . ?
C8 C9 C10 113.1(3) . . ?
C6 C5 C4 113.4(3) . . ?
C30 C29 C28 113.6(3) . . ?
C9 C8 C7 113.2(3) . . ?
C7 C6 C5 113.5(3) . . ?
C3 C4 C5 113.3(3) . . ?
C11 C10 C9 114.0(3) . . ?
C27 C28 C29 113.2(3) . . ?
C10 C11 C12 112.6(3) . . ?
C17 C18 C19 112.7(3) . . ?
C30 C31 C32 112.7(3) . . ?
C31 C30 C29 113.2(3) . . ?
C1 C2 C3 112.7(3) . . ?
C13 C12 C11 113.2(3) . . ?
O3 C17 C18 126.8(3) . . ?
O3 C17 O2 121.9(3) . . ?
O2 C17 C18 111.2(3) . . ?
C12 C13 C14 112.0(3) . . ?
C17 O2 C16 117.5(3) . . ?
O2 C16 C15 108.9(3) . . ?
N1 C15 C16 111.1(3) . . ?
C14 N1 C15 122.1(3) . . ?
N1 C14 C13 116.6(3) . . ?
O1 C14 C13 121.4(3) . . ?
O1 C14 N1 122.0(3) . . ?

loop_
_geom_bond_atom_site_label_1
_geom_bond_atom_site_label_2
_geom_bond_distance
_geom_bond_site_symmetry_2
_geom_bond_publ_flag
O3 C17 1.182(5) . ?
C23 C22 1.532(4) . ?
C23 C24 1.526(4) . ?
C25 C26 1.524(4) . ?
C25 C24 1.530(4) . ?
C21 C22 1.524(4) . ?
C21 C20 1.520(4) . ?
C26 C27 1.530(4) . ?
C27 C28 1.518(4) . ?
C20 C19 1.534(4) . ?
C7 C8 1.528(4) . ?
C7 C6 1.519(5) . ?
C3 C4 1.520(5) . ?
C3 C2 1.529(5) . ?
C19 C18 1.527(5) . ?
C9 C8 1.527(5) . ?
C9 C10 1.530(4) . ?
C5 C6 1.525(4) . ?
C5 C4 1.526(5) . ?
C29 C28 1.530(4) . ?
C29 C30 1.530(5) . ?
C10 C11 1.525(5) . ?
C1 C2 1.520(5) . ?
C11 C12 1.533(4) . ?
C18 C17 1.499(5) . ?
C31 C30 1.519(5) . ?
C31 C32 1.536(5) . ?
C12 C13 1.518(4) . ?
C17 O2 1.337(4) . ?
C13 C14 1.520(4) . ?
O2 C16 1.449(4) . ?
C16 C15 1.506(5) . ?
C15 N1 1.458(4) . ?
N1 C14 1.339(4) . ?
O1 C14 1.228(4) . ?
